data_2232966
loop_
_publ_author_name
'Abou, Akoun'
'Djand\'e, Abdoulaye'
'Sessouma, Bintou'
'Saba, Adama'
'Kakou-Yao, Rita'

_publ_section_title
;
 4-[(4-Chlorophenyl)(hydroxy)methylidene]isochromane-1,3-dione
;
_journal_coeditor_code TK5016
_journal_issue 12
_journal_name_full 'Acta Crystallographica Section E'
_journal_page_first o3349
_journal_paper_doi 10.1107/S160053681104829X
_journal_volume 67
_journal_year 2011
_chemical_formula_iupac 'C16 H9 Cl O4'
_chemical_formula_moiety 'C16 H9 Cl O4'
_chemical_formula_sum 'C16 H9 Cl O4'
_chemical_formula_weight 300.68
_chemical_melting_point_gt 432
_chemical_melting_point_lt 433
_chemical_name_systematic
;
4-[(4-Chlorophenyl)(hydroxy)methylidene]isochromane-1,3-dione
;
_space_group_IT_number 14
_symmetry_cell_setting monoclinic
_symmetry_space_group_name_Hall '-P 2ybc'
_symmetry_space_group_name_H-M 'P 1 21/c 1'
_atom_sites_solution_hydrogens geom
_atom_sites_solution_primary direct
_atom_sites_solution_secondary difmap
_audit_creation_method SHELXL-97
_cell_angle_alpha 90.00
_cell_angle_beta 102.6610(10)
_cell_angle_gamma 90.00
_cell_formula_units_Z 4
_cell_length_a 15.4973(4)
_cell_length_b 5.96310(10)
_cell_length_c 14.4526(3)
_cell_measurement_reflns_used 12213
_cell_measurement_temperature 298(2)
_cell_measurement_theta_max 29.03
_cell_measurement_theta_min 1.35
_cell_volume 1303.12(5)
_computing_cell_refinement 'DENZO/SCALEPACK (Otwinowski & Minor, 1997)'
_computing_data_collection 'COLLECT (Nonius, 2001)'
_computing_data_reduction 'DENZO/SCALEPACK (Otwinowski & Minor, 1997)'
_computing_molecular_graphics 'PLATON (Spek, 2009)'
_computing_publication_material
;
SHELXL97 (Sheldrick, 2008), publCIF (Westrip, 2010) and
WinGX (Farrugia, 1999)
;
_computing_structure_refinement 'SHELXL97 (Sheldrick, 2008)'
_computing_structure_solution 'SIR92 (Altomare <i>et al.</i>, 1994)'
_diffrn_ambient_temperature 298(2)
_diffrn_measured_fraction_theta_full 0.975
_diffrn_measured_fraction_theta_max 0.935
_diffrn_measurement_device_type 'Nonius KappaCCD'
_diffrn_measurement_method '\f and \w scans'
_diffrn_radiation_monochromator graphite
_diffrn_radiation_source 'fine-focus sealed tube'
_diffrn_radiation_type MoK\a
_diffrn_radiation_wavelength 0.71073
_diffrn_reflns_av_R_equivalents 0.037
_diffrn_reflns_av_sigmaI/netI 0.0314
_diffrn_reflns_limit_h_max 20
_diffrn_reflns_limit_h_min -20
_diffrn_reflns_limit_k_max 7
_diffrn_reflns_limit_k_min -7
_diffrn_reflns_limit_l_max 19
_diffrn_reflns_limit_l_min -19
_diffrn_reflns_number 12213
_diffrn_reflns_theta_full 26.993
_diffrn_reflns_theta_max 29.03
_diffrn_reflns_theta_min 1.35
_exptl_absorpt_coefficient_mu 0.306
_exptl_absorpt_correction_type none
_exptl_crystal_colour Yellow
_exptl_crystal_density_diffrn 1.533
_exptl_crystal_density_method 'not measured'
_exptl_crystal_description Prism
_exptl_crystal_F_000 616
_exptl_crystal_size_max 0.40
_exptl_crystal_size_mid 0.30
_exptl_crystal_size_min 0.20
_refine_diff_density_max 0.249
_refine_diff_density_min -0.309
_refine_ls_extinction_method none
_refine_ls_goodness_of_fit_ref 1.082
_refine_ls_hydrogen_treatment constr
_refine_ls_matrix_type full
_refine_ls_number_constraints 36
_refine_ls_number_parameters 191
_refine_ls_number_reflns 3248
_refine_ls_number_restraints 0
_refine_ls_restrained_S_all 1.082
_refine_ls_R_factor_all 0.0657
_refine_ls_R_factor_gt 0.0532
_refine_ls_shift/su_max 0.000
_refine_ls_shift/su_mean 0.000
_refine_ls_structure_factor_coef Fsqd
_refine_ls_weighting_details 'calc w=1/[\s^2^(Fo^2^)+(0.0850P)^2^+0.4082P] where P=(Fo^2^+2Fc^2^)/3'
_refine_ls_weighting_scheme calc
_refine_ls_wR_factor_gt 0.1481
_refine_ls_wR_factor_ref 0.1631
_reflns_number_gt 2693
_reflns_number_total 3248
_reflns_threshold_expression >2\s(I)
_cod_data_source_file tk5016.cif
_cod_data_source_block I
_cod_original_sg_symbol_H-M 'P 21/c'
_cod_database_code 2232966
_cod_database_fobs_code 2232966

loop_
_symmetry_equiv_pos_as_xyz
'x, y, z'
'-x, y+1/2, -z+1/2'
'-x, -y, -z'
'x, -y-1/2, z-1/2'

loop_
_atom_site_type_symbol
_atom_site_label
_atom_site_fract_x
_atom_site_fract_y
_atom_site_fract_z
_atom_site_U_iso_or_equiv
_atom_site_adp_type
_atom_site_calc_flag
_atom_site_refinement_flags
_atom_site_occupancy
_atom_site_symmetry_multiplicity
Cl Cl21 0.46136(4) 0.22385(12) 0.41605(4) 0.0768(3) Uani d . 1 1
O O8 0.15001(11) 0.2734(3) -0.20791(9) 0.0600(4) Uani d . 1 1
C C1 0.16846(10) 0.1431(3) -0.01749(10) 0.0355(3) Uani d . 1 1
C C6 0.11986(11) 0.0094(3) -0.09040(10) 0.0412(4) Uani d . 1 1
O O12 0.22812(11) 0.5783(3) -0.16990(11) 0.0688(5) Uani d . 1 1
C C2 0.16289(11) 0.0881(3) 0.07551(10) 0.0391(4) Uani d . 1 1
H H2 0.1898 0.1804 0.1254 0.047 Uiso calc R 1 1
C C10 0.21737(11) 0.3377(3) -0.04175(11) 0.0401(4) Uani d . 1 1
O O14 0.30865(10) 0.6583(2) -0.00417(11) 0.0631(4) Uani d . 1 1
H H14 0.2881 0.6813 -0.0606 0.095 Uiso calc R 1 1
C C7 0.11070(14) 0.0730(3) -0.18995(12) 0.0525(5) Uani d . 1 1
C C13 0.27868(11) 0.4635(3) 0.02079(13) 0.0437(4) Uani d . 1 1
C C19 0.40760(12) 0.1419(3) 0.22901(14) 0.0479(4) Uani d . 1 1
H H19 0.4368 0.0053 0.2416 0.057 Uiso calc R 1 1
O O11 0.07046(13) -0.0255(3) -0.25801(10) 0.0769(5) Uani d . 1 1
C C5 0.07423(13) -0.1807(3) -0.07083(13) 0.0507(4) Uani d . 1 1
H H5 0.0429 -0.2681 -0.1203 0.061 Uiso calc R 1 1
C C4 0.07567(13) -0.2382(3) 0.02135(15) 0.0521(5) Uani d . 1 1
H H4 0.0482 -0.3690 0.0349 0.062 Uiso calc R 1 1
C C16 0.32267(13) 0.5515(3) 0.19262(14) 0.0504(4) Uani d . 1 1
H H16 0.2949 0.6900 0.1802 0.060 Uiso calc R 1 1
C C15 0.32154(11) 0.4012(3) 0.11887(12) 0.0413(4) Uani d . 1 1
C C20 0.36492(12) 0.1967(3) 0.13808(13) 0.0452(4) Uani d . 1 1
H H20 0.3651 0.0961 0.0889 0.054 Uiso calc R 1 1
C C17 0.36473(13) 0.4967(3) 0.28416(14) 0.0547(5) Uani d . 1 1
H H17 0.3648 0.5966 0.3336 0.066 Uiso calc R 1 1
C C3 0.11838(12) -0.1000(3) 0.09398(12) 0.0454(4) Uani d . 1 1
H H3 0.1169 -0.1350 0.1563 0.054 Uiso calc R 1 1
C C18 0.40658(12) 0.2924(3) 0.30156(13) 0.0484(4) Uani d . 1 1
C C9 0.19987(13) 0.4065(3) -0.13974(12) 0.0499(4) Uani d . 1 1

loop_
_atom_site_aniso_label
_atom_site_aniso_U_11
_atom_site_aniso_U_22
_atom_site_aniso_U_33
_atom_site_aniso_U_12
_atom_site_aniso_U_13
_atom_site_aniso_U_23
Cl21 0.0704(4) 0.1024(5) 0.0503(3) 0.0049(3) -0.0029(3) 0.0100(3)
O8 0.0778(10) 0.0730(10) 0.0291(6) 0.0145(7) 0.0118(6) 0.0079(6)
C1 0.0389(7) 0.0382(8) 0.0293(7) 0.0059(6) 0.0070(6) -0.0002(5)
C6 0.0459(8) 0.0452(9) 0.0303(7) 0.0107(7) 0.0032(6) -0.0060(6)
O12 0.0821(11) 0.0719(10) 0.0570(8) 0.0075(8) 0.0251(7) 0.0298(7)
C2 0.0427(8) 0.0448(9) 0.0290(7) -0.0061(6) 0.0059(6) -0.0030(6)
C10 0.0452(8) 0.0422(8) 0.0347(7) 0.0065(6) 0.0124(6) 0.0057(6)
O14 0.0663(9) 0.0489(8) 0.0720(10) -0.0103(7) 0.0107(7) 0.0188(7)
C7 0.0646(11) 0.0585(11) 0.0313(8) 0.0215(9) 0.0034(7) -0.0057(7)
C13 0.0444(8) 0.0379(8) 0.0508(9) 0.0024(6) 0.0147(7) 0.0074(7)
C19 0.0424(8) 0.0427(9) 0.0569(10) 0.0037(7) 0.0075(7) 0.0054(7)
O11 0.1078(13) 0.0786(11) 0.0337(7) 0.0195(9) -0.0076(7) -0.0149(7)
C5 0.0531(10) 0.0472(10) 0.0456(9) 0.0004(8) -0.0030(7) -0.0133(7)
C4 0.0534(10) 0.0446(10) 0.0550(11) -0.0112(8) 0.0052(8) -0.0023(8)
C16 0.0512(10) 0.0372(9) 0.0597(11) 0.0044(7) 0.0056(8) -0.0054(7)
C15 0.0384(8) 0.0365(8) 0.0483(9) -0.0032(6) 0.0081(7) 0.0014(6)
C20 0.0472(9) 0.0387(9) 0.0493(9) 0.0025(7) 0.0097(7) -0.0033(7)
C17 0.0549(11) 0.0544(11) 0.0523(10) 0.0022(8) 0.0068(8) -0.0133(8)
C3 0.0476(9) 0.0502(10) 0.0376(8) -0.0064(7) 0.0074(7) 0.0035(7)
C18 0.0384(8) 0.0576(11) 0.0473(9) -0.0039(7) 0.0054(7) 0.0028(8)
C9 0.0552(10) 0.0583(11) 0.0392(8) 0.0153(8) 0.0171(7) 0.0120(7)

loop_
_atom_type_symbol
_atom_type_description
_atom_type_scat_dispersion_real
_atom_type_scat_dispersion_imag
_atom_type_scat_source
C C 0.0033 0.0016 'International Tables Vol C Tables 4.2.6.8 and 6.1.1.4'
H H 0.0000 0.0000 'International Tables Vol C Tables 4.2.6.8 and 6.1.1.4'
O O 0.0106 0.0060 'International Tables Vol C Tables 4.2.6.8 and 6.1.1.4'
Cl Cl 0.1484 0.1585 'International Tables Vol C Tables 4.2.6.8 and 6.1.1.4'

loop_
_geom_angle_atom_site_label_1
_geom_angle_atom_site_label_2
_geom_angle_atom_site_label_3
_geom_angle
C9 O8 C7 124.50(14)
C6 C1 C2 116.77(15)
C6 C1 C10 119.35(14)
C2 C1 C10 123.78(14)
C5 C6 C1 121.45(15)
C5 C6 C7 117.68(16)
C1 C6 C7 120.75(17)
C3 C2 C1 121.06(15)
C3 C2 H2 119.5
C1 C2 H2 119.5
C13 C10 C9 116.26(16)
C13 C10 C1 126.15(14)
C9 C10 C1 117.58(15)
C13 O14 H14 109.5
O11 C7 O8 116.02(18)
O11 C7 C6 127.0(2)
O8 C7 C6 116.98(16)
O14 C13 C10 121.90(16)
O14 C13 C15 111.74(16)
C10 C13 C15 126.31(15)
C20 C19 C18 119.17(17)
C20 C19 H19 120.4
C18 C19 H19 120.4
C4 C5 C6 119.89(16)
C4 C5 H5 120.1
C6 C5 H5 120.1
C5 C4 C3 119.43(17)
C5 C4 H4 120.3
C3 C4 H4 120.3
C17 C16 C15 120.40(17)
C17 C16 H16 119.8
C15 C16 H16 119.8
C16 C15 C20 119.22(16)
C16 C15 C13 120.09(16)
C20 C15 C13 120.61(16)
C19 C20 C15 120.63(17)
C19 C20 H20 119.7
C15 C20 H20 119.7
C18 C17 C16 119.31(18)
C18 C17 H17 120.3
C16 C17 H17 120.3
C2 C3 C4 121.07(16)
C2 C3 H3 119.5
C4 C3 H3 119.5
C17 C18 C19 121.25(18)
C17 C18 Cl21 119.68(16)
C19 C18 Cl21 119.05(15)
O12 C9 O8 114.66(16)
O12 C9 C10 125.43(19)
O8 C9 C10 119.89(17)

loop_
_geom_bond_atom_site_label_1
_geom_bond_atom_site_label_2
_geom_bond_distance
Cl21 C18 1.7349(19)
O8 C9 1.365(3)
O8 C7 1.391(3)
C1 C6 1.402(2)
C1 C2 1.405(2)
C1 C10 1.469(2)
C6 C5 1.397(3)
C6 C7 1.465(2)
O12 C9 1.231(2)
C2 C3 1.373(2)
C2 H2 0.9300
C10 C13 1.381(2)
C10 C9 1.442(2)
O14 C13 1.330(2)
O14 H14 0.8200
C7 O11 1.197(2)
C13 C15 1.475(2)
C19 C20 1.375(3)
C19 C18 1.383(3)
C19 H19 0.9300
C5 C4 1.371(3)
C5 H5 0.9300
C4 C3 1.384(3)
C4 H4 0.9300
C16 C17 1.380(3)
C16 C15 1.390(2)
C16 H16 0.9300
C15 C20 1.390(2)
C20 H20 0.9300
C17 C18 1.377(3)
C17 H17 0.9300
C3 H3 0.9300

loop_
_geom_hbond_atom_site_label_D
_geom_hbond_atom_site_label_H
_geom_hbond_atom_site_label_A
_geom_hbond_site_symmetry_A
_geom_hbond_distance_DH
_geom_hbond_distance_HA
_geom_hbond_distance_DA
_geom_hbond_angle_DHA
O14 H14 O12 . 0.82 1.76 2.492(2) 148
C3 H3 O11 4_556 0.93 2.56 3.288(2) 136

loop_
_geom_torsion_atom_site_label_1
_geom_torsion_atom_site_label_2
_geom_torsion_atom_site_label_3
_geom_torsion_atom_site_label_4
_geom_torsion
C2 C1 C6 C5 -5.3(2)
C10 C1 C6 C5 178.26(15)
C2 C1 C6 C7 170.79(15)
C10 C1 C6 C7 -5.7(2)
C6 C1 C2 C3 5.7(2)
C10 C1 C2 C3 -177.98(15)
C6 C1 C10 C13 -169.15(16)
C2 C1 C10 C13 14.6(3)
C6 C1 C10 C9 11.3(2)
C2 C1 C10 C9 -164.88(16)
C9 O8 C7 O11 -178.66(18)
C9 O8 C7 C6 3.6(3)
C5 C6 C7 O11 -3.0(3)
C1 C6 C7 O11 -179.20(19)
C5 C6 C7 O8 174.43(15)
C1 C6 C7 O8 -1.8(2)
C9 C10 C13 O14 11.1(3)
C1 C10 C13 O14 -168.40(16)
C9 C10 C13 C15 -166.14(16)
C1 C10 C13 C15 14.3(3)
C1 C6 C5 C4 0.7(3)
C7 C6 C5 C4 -175.45(18)
C6 C5 C4 C3 3.6(3)
C17 C16 C15 C20 -1.4(3)
C17 C16 C15 C13 -178.23(17)
O14 C13 C15 C16 52.6(2)
C10 C13 C15 C16 -129.9(2)
O14 C13 C15 C20 -124.18(18)
C10 C13 C15 C20 53.3(2)
C18 C19 C20 C15 0.3(3)
C16 C15 C20 C19 0.8(3)
C13 C15 C20 C19 177.65(16)
C15 C16 C17 C18 0.8(3)
C1 C2 C3 C4 -1.7(3)
C5 C4 C3 C2 -3.1(3)
C16 C17 C18 C19 0.3(3)
C16 C17 C18 Cl21 178.84(15)
C20 C19 C18 C17 -0.9(3)
C20 C19 C18 Cl21 -179.41(14)
C7 O8 C9 O12 -179.24(16)
C7 O8 C9 C10 2.3(3)
C13 C10 C9 O12 -7.6(3)
C1 C10 C9 O12 172.00(17)
C13 C10 C9 O8 170.70(16)
C1 C10 C9 O8 -9.7(2)

loop_
_cod_related_entry_id
_cod_related_entry_database
_cod_related_entry_code
1 ChemSpider 30657281
